data_7058691
loop_
_publ_author_name
'Pog\'any, Luk\'a\<s'
'Brach\<nakov\'a, Barbora'
'Mas\'arov\'a, Petra'
'Moncol, J\'an'
'Pavlik, J\'an'
'G\'al, Miroslav'
'Maz\'ur, Milan'
'Herchel, Radovan'
'Nemec, Ivan'
'\<Salitro\<s, Ivan'

_publ_section_title
;
 Impact of the Schiff base ligand substituents on the solid state and
 solution properties of eleven iron(iii) complexes
;
_journal_issue 35
_journal_name_full 'New Journal of Chemistry'
_journal_page_first 13916
_journal_paper_doi 10.1039/C9NJ03087E
_journal_volume 43
_journal_year 2019
_chemical_formula_moiety 'C26 H23 Cl Fe N3 O2, C3 H6 O'
_chemical_formula_sum 'C29 H29 Cl Fe N3 O3'
_chemical_formula_weight 558.85
_space_group_crystal_system monoclinic
_space_group_IT_number 14
_space_group_name_Hall '-P 2yn'
_space_group_name_H-M_alt 'P 1 21/n 1'
_symmetry_space_group_name_Hall '-P 2yn'
_symmetry_space_group_name_H-M 'P 1 21/n 1'
_atom_sites_solution_hydrogens geom
_atom_sites_solution_primary dual
_audit_creation_date 2019-01-18
_audit_creation_method
;
Olex2 1.2
(compiled 2017.08.10 svn.r3458 for OlexSys, GUI svn.r5506)
;
_audit_update_record
;
2019-01-18 deposited with the CCDC.    2019-07-29 downloaded from the CCDC.
;
_cell_angle_alpha 90
_cell_angle_beta 104.105(7)
_cell_angle_gamma 90
_cell_formula_units_Z 4
_cell_length_a 16.0970(15)
_cell_length_b 7.0994(4)
_cell_length_c 24.040(2)
_cell_measurement_reflns_used 28801
_cell_measurement_temperature 100
_cell_measurement_theta_max 71.78
_cell_measurement_theta_min 3.00
_cell_volume 2664.4(4)
_computing_cell_refinement
;
X-Area Recipe 1.33.0.0 (STOE, 2015)
;
_computing_data_collection
;
X-Area Pilatus3_SV 1.31.136.0 (STOE, 2017)
;
_computing_data_reduction
;
X-Area Integrate 1.71.2.0 (STOE, 2017)
X-Area LANA 1.71.6.0 (STOE, 2017)
;
_computing_molecular_graphics 'Olex2 (Dolomanov et al., 2009)'
_computing_publication_material
;
STOE & Cie GmbH, X-Area, software package for collecting single-crystal or
multi-domain crystal data on STOE area-detector diffractometers, for image 
processing, for the correction and scaling of reflection intensities and 
for outlier rejection, version 1.79, Darmstadt 2017
;
_computing_structure_refinement 'ShelXL (Sheldrick, 2015)'
_computing_structure_solution 'ShelXT (Sheldrick, 2015)'
_diffrn_ambient_temperature 100
_diffrn_detector 'Pilatus3R 300K'
_diffrn_detector_area_resol_mean 5.81
_diffrn_detector_type 'DECTRIS PILATUS3R 300K'
_diffrn_measured_fraction_theta_full 0.999
_diffrn_measured_fraction_theta_max 0.990
_diffrn_measurement_device 'Eulerian 4-circle diffractometer'
_diffrn_measurement_device_type 'Stoe Stadivari with Xenocs Genix3D Cu HF'
_diffrn_measurement_method '\w scans'
_diffrn_radiation_collimation '0.6 mm diameter'
_diffrn_radiation_monochromator 'Graded multilayer mirror'
_diffrn_radiation_polarisn_norm 270
_diffrn_radiation_type CuK\a
_diffrn_radiation_wavelength 1.54186
_diffrn_reflns_av_R_equivalents 0.0797
_diffrn_reflns_av_unetI/netI 0.0808
_diffrn_reflns_Laue_measured_fraction_full 0.999
_diffrn_reflns_Laue_measured_fraction_max 0.990
_diffrn_reflns_limit_h_max 15
_diffrn_reflns_limit_h_min -19
_diffrn_reflns_limit_k_max 8
_diffrn_reflns_limit_k_min -7
_diffrn_reflns_limit_l_max 29
_diffrn_reflns_limit_l_min -21
_diffrn_reflns_number 46100
_diffrn_reflns_point_group_measured_fraction_full 0.999
_diffrn_reflns_point_group_measured_fraction_max 0.990
_diffrn_reflns_theta_full 67.686
_diffrn_reflns_theta_max 71.391
_diffrn_reflns_theta_min 2.998
_diffrn_source 'Genix3D Cu HF'
_diffrn_source_current 0.600
_diffrn_source_power 0.030
_diffrn_source_voltage 50
_exptl_absorpt_coefficient_mu 5.749
_exptl_absorpt_correction_T_max 0.474
_exptl_absorpt_correction_T_min 0.425
_exptl_absorpt_correction_type multi-scan
_exptl_absorpt_process_details
;
STOE LANA, J. Koziskova, F. Hahn, J. Richter, J. Kozisek, 
Acta Chimica Slovaca, vol. 9, no. 2, 2016, pp. 136 - 140.
;
_exptl_crystal_colour 'reddish brown'
_exptl_crystal_colour_modifier reddish
_exptl_crystal_colour_primary brown
_exptl_crystal_density_diffrn 1.393
_exptl_crystal_description block
_exptl_crystal_F_000 1164
_exptl_crystal_size_max 0.22
_exptl_crystal_size_mid 0.08
_exptl_crystal_size_min 0.06
_refine_diff_density_max 0.837
_refine_diff_density_min -0.480
_refine_diff_density_rms 0.069
_refine_ls_extinction_method none
_refine_ls_goodness_of_fit_ref 0.834
_refine_ls_hydrogen_treatment constr
_refine_ls_matrix_type full
_refine_ls_number_parameters 336
_refine_ls_number_reflns 5135
_refine_ls_number_restraints 0
_refine_ls_restrained_S_all 0.834
_refine_ls_R_factor_all 0.0635
_refine_ls_R_factor_gt 0.0386
_refine_ls_shift/su_max 0.001
_refine_ls_shift/su_mean 0.000
_refine_ls_structure_factor_coef Fsqd
_refine_ls_weighting_details 'w=1/[\s^2^(Fo^2^)+(0.0466P)^2^] where P=(Fo^2^+2Fc^2^)/3'
_refine_ls_weighting_scheme calc
_refine_ls_wR_factor_gt 0.0844
_refine_ls_wR_factor_ref 0.0882
_reflns_Friedel_coverage 0.000
_reflns_number_gt 3354
_reflns_number_total 5135
_reflns_threshold_expression 'I > 2\s(I)'
_cod_data_source_file c9nj03087e4.cif
_cod_data_source_block 1_100K
_cod_depositor_comments 'Adding full bibliography for 7058691--7058703.cif.'
_cod_database_code 7058691
_shelx_shelxl_version_number 2018/3
_shelx_space_group_comment
;
The symmetry employed for this shelxl refinement is uniquely defined
by the following loop, which should always be used as a source of
symmetry information in preference to the above space-group names.
They are only intended as comments.
;
_shelx_estimated_absorpt_t_max 0.724
_shelx_estimated_absorpt_t_min 0.364
_olex2_refinement_description
;
1. Fixed Uiso
 At 1.2 times of:
  All C(H) groups, All C(H,H) groups, All N(H) groups
 At 1.5 times of:
  All C(H,H,H) groups
2.a Ternary CH refined with riding coordinates:
 N2(H2)
2.b Secondary CH2 refined with riding coordinates:
 C12(H12A,H12B), C13(H13A,H13B), C14(H14A,H14B), C15(H15A,H15B)
2.c Aromatic/amide H refined with riding coordinates:
 C2(H2A), C3(H3), C5(H5), C6(H6), C7(H7), C8(H8), C11(H11), C16(H16), C19(H19),
  C20(H20), C21(H21), C22(H22), C24(H24), C25(H25)
2.d Idealised Me refined as rotating group:
 C28S(H28A,H28B,H28C), C29S(H29A,H29B,H29C)
;
_olex2_submission_special_instructions 'No special instructions were received'

loop_
_space_group_symop_operation_xyz
'x, y, z'
'-x+1/2, y+1/2, -z+1/2'
'-x, -y, -z'
'x-1/2, -y-1/2, z-1/2'

loop_
_atom_site_label
_atom_site_type_symbol
_atom_site_fract_x
_atom_site_fract_y
_atom_site_fract_z
_atom_site_U_iso_or_equiv
_atom_site_adp_type
_atom_site_occupancy
_atom_site_site_symmetry_order
_atom_site_calc_flag
_atom_site_refinement_flags_posn
Fe1 Fe 0.59461(3) 0.50589(7) 0.42694(2) 0.01356(11) Uani 1 1 d .
Cl1 Cl 0.63594(4) 0.67268(10) 0.51230(3) 0.02022(16) Uani 1 1 d .
O1 O 0.64360(11) 0.6606(3) 0.37735(8) 0.0200(4) Uani 1 1 d .
O2 O 0.48387(11) 0.6384(3) 0.40500(7) 0.0158(4) Uani 1 1 d .
N1 N 0.71059(14) 0.3474(3) 0.43876(9) 0.0171(5) Uani 1 1 d .
N2 N 0.57385(14) 0.2562(3) 0.47855(9) 0.0160(5) Uani 1 1 d .
H2 H 0.534509 0.293791 0.503028 0.019 Uiso 1 1 calc R
N3 N 0.53240(14) 0.3122(3) 0.36443(9) 0.0157(5) Uani 1 1 d .
C1 C 0.70991(17) 0.6490(4) 0.35502(11) 0.0175(6) Uani 1 1 d .
C2 C 0.72039(18) 0.7963(4) 0.31681(12) 0.0224(7) Uani 1 1 d .
H2A H 0.679728 0.895776 0.308766 0.027 Uiso 1 1 calc R
C3 C 0.78751(18) 0.7966(4) 0.29178(12) 0.0228(7) Uani 1 1 d .
H3 H 0.793835 0.898528 0.267534 0.027 Uiso 1 1 calc R
C4 C 0.84845(17) 0.6480(4) 0.30104(11) 0.0196(6) Uani 1 1 d .
C5 C 0.91636(18) 0.6472(5) 0.27300(12) 0.0231(7) Uani 1 1 d .
H5 H 0.921601 0.748461 0.248260 0.028 Uiso 1 1 calc R
C6 C 0.97435(18) 0.5035(5) 0.28091(12) 0.0276(7) Uani 1 1 d .
H6 H 1.019960 0.504994 0.262202 0.033 Uiso 1 1 calc R
C7 C 0.96570(19) 0.3540(5) 0.31696(13) 0.0295(7) Uani 1 1 d .
H7 H 1.005747 0.253310 0.322364 0.035 Uiso 1 1 calc R
C8 C 0.90062(18) 0.3495(5) 0.34469(13) 0.0254(7) Uani 1 1 d .
H8 H 0.895984 0.245313 0.368548 0.030 Uiso 1 1 calc R
C9 C 0.83998(16) 0.4987(5) 0.33823(11) 0.0193(6) Uani 1 1 d .
C10 C 0.77045(16) 0.5034(4) 0.36683(11) 0.0176(6) Uani 1 1 d .
C11 C 0.76851(17) 0.3648(4) 0.40981(11) 0.0178(6) Uani 1 1 d .
H11 H 0.814277 0.276663 0.417963 0.021 Uiso 1 1 calc R
C12 C 0.72410(18) 0.1949(4) 0.48153(12) 0.0215(6) Uani 1 1 d .
H12A H 0.782265 0.205035 0.507153 0.026 Uiso 1 1 calc R
H12B H 0.719341 0.071370 0.461908 0.026 Uiso 1 1 calc R
C13 C 0.65804(17) 0.2083(4) 0.51640(11) 0.0187(6) Uani 1 1 d .
H13A H 0.654241 0.086532 0.535690 0.022 Uiso 1 1 calc R
H13B H 0.675219 0.306356 0.546285 0.022 Uiso 1 1 calc R
C14 C 0.53340(19) 0.0989(4) 0.44051(12) 0.0183(6) Uani 1 1 d .
H14A H 0.470721 0.100413 0.436539 0.022 Uiso 1 1 calc R
H14B H 0.555936 -0.022820 0.457987 0.022 Uiso 1 1 calc R
C15 C 0.55178(18) 0.1168(4) 0.38142(11) 0.0175(6) Uani 1 1 d .
H15A H 0.612557 0.087626 0.383322 0.021 Uiso 1 1 calc R
H15B H 0.515077 0.029808 0.353788 0.021 Uiso 1 1 calc R
C16 C 0.47080(16) 0.3488(4) 0.32082(11) 0.0161(6) Uani 1 1 d .
H16 H 0.448182 0.248133 0.295651 0.019 Uiso 1 1 calc R
C17 C 0.43363(16) 0.5332(4) 0.30753(11) 0.0152(6) Uani 1 1 d .
C18 C 0.38338(17) 0.5745(4) 0.25060(12) 0.0174(6) Uani 1 1 d .
C19 C 0.38245(18) 0.4557(4) 0.20266(12) 0.0231(7) Uani 1 1 d .
H19 H 0.414841 0.342441 0.208012 0.028 Uiso 1 1 calc R
C20 C 0.33554(18) 0.5028(5) 0.14910(12) 0.0275(7) Uani 1 1 d .
H20 H 0.335395 0.420702 0.117875 0.033 Uiso 1 1 calc R
C21 C 0.28775(19) 0.6692(5) 0.13921(13) 0.0311(8) Uani 1 1 d .
H21 H 0.256330 0.700955 0.101565 0.037 Uiso 1 1 calc R
C22 C 0.28673(18) 0.7857(5) 0.18429(13) 0.0257(7) Uani 1 1 d .
H22 H 0.253629 0.897949 0.177807 0.031 Uiso 1 1 calc R
C23 C 0.33413(17) 0.7419(4) 0.24042(12) 0.0192(6) Uani 1 1 d .
C24 C 0.33288(17) 0.8599(4) 0.28778(12) 0.0208(6) Uani 1 1 d .
H24 H 0.297621 0.968997 0.281904 0.025 Uiso 1 1 calc R
C25 C 0.38076(16) 0.8211(4) 0.34127(12) 0.0182(6) Uani 1 1 d .
H25 H 0.377343 0.902542 0.371985 0.022 Uiso 1 1 calc R
C26 C 0.43621(16) 0.6610(4) 0.35273(11) 0.0152(6) Uani 1 1 d .
O3S O 0.8992(2) -0.0071(5) 0.44672(14) 0.0771(10) Uani 1 1 d .
C27S C 0.9305(3) -0.1600(7) 0.4592(2) 0.0604(12) Uani 1 1 d .
C28S C 0.9001(4) -0.2781(8) 0.5030(2) 0.093(2) Uani 1 1 d .
H28A H 0.921782 -0.223822 0.541299 0.140 Uiso 1 1 calc GR
H28B H 0.921542 -0.407076 0.502495 0.140 Uiso 1 1 calc GR
H28C H 0.837336 -0.279561 0.493561 0.140 Uiso 1 1 calc GR
C29S C 1.0017(3) -0.2266(9) 0.4337(3) 0.110(3) Uani 1 1 d .
H29A H 1.013035 -0.131334 0.406927 0.165 Uiso 1 1 calc GR
H29B H 0.985043 -0.345123 0.413083 0.165 Uiso 1 1 calc GR
H29C H 1.053607 -0.246661 0.464315 0.165 Uiso 1 1 calc GR

loop_
_atom_site_aniso_label
_atom_site_aniso_U_11
_atom_site_aniso_U_22
_atom_site_aniso_U_33
_atom_site_aniso_U_23
_atom_site_aniso_U_13
_atom_site_aniso_U_12
Fe1 0.01262(19) 0.0132(2) 0.01515(19) 0.0010(2) 0.00388(15) 0.0014(2)
Cl1 0.0207(3) 0.0177(3) 0.0196(3) -0.0031(3) -0.0002(3) 0.0015(3)
O1 0.0164(10) 0.0208(11) 0.0251(10) 0.0060(9) 0.0093(8) 0.0030(8)
O2 0.0144(9) 0.0174(10) 0.0145(9) 0.0007(8) 0.0014(8) 0.0022(8)
N1 0.0175(12) 0.0170(13) 0.0168(11) 0.0040(10) 0.0043(9) 0.0025(10)
N2 0.0178(12) 0.0141(12) 0.0159(11) -0.0017(10) 0.0035(10) -0.0002(9)
N3 0.0156(11) 0.0163(12) 0.0169(11) 0.0003(10) 0.0071(10) 0.0019(10)
C1 0.0129(13) 0.0214(16) 0.0189(13) 0.0014(13) 0.0051(11) -0.0002(12)
C2 0.0176(14) 0.0226(16) 0.0272(15) 0.0075(13) 0.0062(12) 0.0044(13)
C3 0.0219(15) 0.0244(17) 0.0231(14) 0.0074(13) 0.0078(12) 0.0003(13)
C4 0.0143(14) 0.0260(17) 0.0184(13) 0.0015(13) 0.0037(11) -0.0011(12)
C5 0.0201(15) 0.0306(18) 0.0201(14) 0.0051(14) 0.0074(12) -0.0023(14)
C6 0.0211(15) 0.0356(18) 0.0295(15) 0.0018(16) 0.0125(12) 0.0029(16)
C7 0.0220(16) 0.0332(19) 0.0368(17) 0.0048(16) 0.0135(14) 0.0076(14)
C8 0.0219(15) 0.0285(18) 0.0273(15) 0.0040(14) 0.0092(13) 0.0050(14)
C9 0.0145(13) 0.0248(15) 0.0184(13) 0.0003(14) 0.0038(10) 0.0000(13)
C10 0.0134(13) 0.0219(14) 0.0167(12) 0.0007(14) 0.0022(10) 0.0000(13)
C11 0.0139(14) 0.0206(16) 0.0189(13) 0.0028(12) 0.0041(11) 0.0056(12)
C12 0.0186(14) 0.0229(16) 0.0233(14) 0.0080(13) 0.0060(12) 0.0054(13)
C13 0.0217(15) 0.0187(16) 0.0156(13) 0.0031(12) 0.0042(12) 0.0019(12)
C14 0.0214(15) 0.0139(15) 0.0207(14) 0.0002(12) 0.0070(12) -0.0001(12)
C15 0.0221(15) 0.0116(14) 0.0193(14) -0.0005(12) 0.0058(12) 0.0018(11)
C16 0.0148(14) 0.0202(15) 0.0147(13) -0.0032(12) 0.0065(11) -0.0016(12)
C17 0.0094(12) 0.0176(16) 0.0189(13) 0.0011(12) 0.0040(11) -0.0020(11)
C18 0.0119(13) 0.0213(15) 0.0188(14) 0.0017(12) 0.0031(11) -0.0041(11)
C19 0.0173(14) 0.0299(19) 0.0211(14) 0.0007(13) 0.0028(12) 0.0000(12)
C20 0.0229(15) 0.0390(19) 0.0190(13) -0.0017(16) 0.0019(12) -0.0049(16)
C21 0.0233(16) 0.046(2) 0.0199(15) 0.0075(16) -0.0030(13) -0.0050(16)
C22 0.0170(14) 0.0314(19) 0.0262(16) 0.0092(14) 0.0002(12) -0.0016(13)
C23 0.0127(13) 0.0234(16) 0.0209(14) 0.0043(12) 0.0026(12) -0.0018(12)
C24 0.0124(14) 0.0195(16) 0.0297(16) 0.0076(13) 0.0038(12) -0.0007(12)
C25 0.0146(14) 0.0178(15) 0.0227(14) -0.0013(13) 0.0056(11) 0.0006(12)
C26 0.0103(13) 0.0168(15) 0.0191(13) 0.0013(12) 0.0048(11) -0.0027(11)
O3S 0.073(2) 0.071(2) 0.086(2) 0.021(2) 0.0179(18) 0.023(2)
C27S 0.057(3) 0.040(3) 0.075(3) -0.014(2) -0.001(2) 0.005(2)
C28S 0.107(4) 0.076(4) 0.076(4) 0.021(3) -0.017(3) -0.028(3)
C29S 0.053(3) 0.109(5) 0.145(6) -0.073(4) -0.019(3) 0.011(3)

loop_
_atom_type_symbol
_atom_type_description
_atom_type_scat_dispersion_real
_atom_type_scat_dispersion_imag
_atom_type_scat_source
C C 0.0181 0.0091 'International Tables Vol C Tables 4.2.6.8 and 6.1.1.4'
H H 0.0000 0.0000 'International Tables Vol C Tables 4.2.6.8 and 6.1.1.4'
Cl Cl 0.3639 0.7018 'International Tables Vol C Tables 4.2.6.8 and 6.1.1.4'
Fe Fe -1.1336 3.1974 'International Tables Vol C Tables 4.2.6.8 and 6.1.1.4'
N N 0.0311 0.0180 'International Tables Vol C Tables 4.2.6.8 and 6.1.1.4'
O O 0.0492 0.0322 'International Tables Vol C Tables 4.2.6.8 and 6.1.1.4'

loop_
_geom_angle_atom_site_label_1
_geom_angle_atom_site_label_2
_geom_angle_atom_site_label_3
_geom_angle
O1 Fe1 Cl1 100.60(6)
O1 Fe1 O2 92.43(8)
O1 Fe1 N1 84.62(8)
O1 Fe1 N2 159.27(8)
O1 Fe1 N3 97.24(8)
O2 Fe1 Cl1 92.22(6)
O2 Fe1 N1 172.00(8)
O2 Fe1 N2 106.22(8)
O2 Fe1 N3 83.03(8)
N1 Fe1 Cl1 95.63(6)
N1 Fe1 N2 75.68(9)
N2 Fe1 Cl1 87.89(6)
N3 Fe1 Cl1 161.71(7)
N3 Fe1 N1 89.95(9)
N3 Fe1 N2 76.61(8)
C1 O1 Fe1 135.73(18)
C26 O2 Fe1 126.45(16)
C11 N1 Fe1 126.61(19)
C11 N1 C12 116.2(2)
C12 N1 Fe1 117.08(17)
Fe1 N2 H2 108.5
C13 N2 Fe1 106.60(16)
C13 N2 H2 108.5
C13 N2 C14 113.8(2)
C14 N2 Fe1 110.86(16)
C14 N2 H2 108.5
C15 N3 Fe1 112.95(16)
C16 N3 Fe1 126.20(19)
C16 N3 C15 119.5(2)
O1 C1 C2 117.0(2)
O1 C1 C10 124.0(3)
C10 C1 C2 119.0(2)
C1 C2 H2A 119.4
C3 C2 C1 121.1(3)
C3 C2 H2A 119.4
C2 C3 H3 119.2
C2 C3 C4 121.5(3)
C4 C3 H3 119.2
C5 C4 C3 120.8(3)
C9 C4 C3 119.1(3)
C9 C4 C5 120.1(3)
C4 C5 H5 119.4
C6 C5 C4 121.2(3)
C6 C5 H5 119.4
C5 C6 H6 120.5
C5 C6 C7 119.1(3)
C7 C6 H6 120.5
C6 C7 H7 119.3
C8 C7 C6 121.4(3)
C8 C7 H7 119.3
C7 C8 H8 119.5
C7 C8 C9 120.9(3)
C9 C8 H8 119.5
C4 C9 C8 117.2(2)
C4 C9 C10 119.1(3)
C8 C9 C10 123.6(3)
C1 C10 C9 120.0(3)
C1 C10 C11 121.1(2)
C11 C10 C9 118.8(3)
N1 C11 C10 126.6(3)
N1 C11 H11 116.7
C10 C11 H11 116.7
N1 C12 H12A 109.7
N1 C12 H12B 109.7
N1 C12 C13 109.7(2)
H12A C12 H12B 108.2
C13 C12 H12A 109.7
C13 C12 H12B 109.7
N2 C13 C12 109.7(2)
N2 C13 H13A 109.7
N2 C13 H13B 109.7
C12 C13 H13A 109.7
C12 C13 H13B 109.7
H13A C13 H13B 108.2
N2 C14 H14A 109.5
N2 C14 H14B 109.5
N2 C14 C15 110.8(2)
H14A C14 H14B 108.1
C15 C14 H14A 109.5
C15 C14 H14B 109.5
N3 C15 C14 105.3(2)
N3 C15 H15A 110.7
N3 C15 H15B 110.7
C14 C15 H15A 110.7
C14 C15 H15B 110.7
H15A C15 H15B 108.8
N3 C16 H16 117.9
N3 C16 C17 124.2(3)
C17 C16 H16 117.9
C18 C17 C16 120.1(2)
C26 C17 C16 118.8(2)
C26 C17 C18 120.4(2)
C19 C18 C17 122.8(3)
C23 C18 C17 119.7(3)
C23 C18 C19 117.5(2)
C18 C19 H19 119.6
C20 C19 C18 120.8(3)
C20 C19 H19 119.6
C19 C20 H20 119.3
C19 C20 C21 121.5(3)
C21 C20 H20 119.3
C20 C21 H21 120.4
C22 C21 C20 119.3(3)
C22 C21 H21 120.4
C21 C22 H22 119.5
C21 C22 C23 121.0(3)
C23 C22 H22 119.5
C18 C23 C24 118.3(2)
C22 C23 C18 119.9(3)
C22 C23 C24 121.8(3)
C23 C24 H24 119.2
C25 C24 C23 121.7(3)
C25 C24 H24 119.2
C24 C25 H25 119.1
C24 C25 C26 121.9(3)
C26 C25 H25 119.1
O2 C26 C17 124.1(2)
O2 C26 C25 118.2(2)
C17 C26 C25 117.6(2)
O3S C27S C28S 119.1(5)
O3S C27S C29S 119.7(5)
C29S C27S C28S 121.2(5)
C27S C28S H28A 109.5
C27S C28S H28B 109.5
C27S C28S H28C 109.5
H28A C28S H28B 109.5
H28A C28S H28C 109.5
H28B C28S H28C 109.5
C27S C29S H29A 109.5
C27S C29S H29B 109.5
C27S C29S H29C 109.5
H29A C29S H29B 109.5
H29A C29S H29C 109.5
H29B C29S H29C 109.5

loop_
_geom_bond_atom_site_label_1
_geom_bond_atom_site_label_2
_geom_bond_distance
Fe1 Cl1 2.3217(8)
Fe1 O1 1.9253(19)
Fe1 O2 1.9704(18)
Fe1 N1 2.139(2)
Fe1 N2 2.235(2)
Fe1 N3 2.102(2)
O1 C1 1.309(3)
O2 C26 1.313(3)
N1 C11 1.298(3)
N1 C12 1.472(4)
N2 H2 1.0000
N2 C13 1.476(3)
N2 C14 1.489(3)
N3 C15 1.458(4)
N3 C16 1.282(3)
C1 C2 1.429(4)
C1 C10 1.401(4)
C2 H2A 0.9500
C2 C3 1.359(4)
C3 H3 0.9500
C3 C4 1.421(4)
C4 C5 1.417(4)
C4 C9 1.415(4)
C5 H5 0.9500
C5 C6 1.364(4)
C6 H6 0.9500
C6 C7 1.398(5)
C7 H7 0.9500
C7 C8 1.372(4)
C8 H8 0.9500
C8 C9 1.423(4)
C9 C10 1.450(4)
C10 C11 1.433(4)
C11 H11 0.9500
C12 H12A 0.9900
C12 H12B 0.9900
C12 C13 1.509(4)
C13 H13A 0.9900
C13 H13B 0.9900
C14 H14A 0.9900
C14 H14B 0.9900
C14 C15 1.525(4)
C15 H15A 0.9900
C15 H15B 0.9900
C16 H16 0.9500
C16 C17 1.442(4)
C17 C18 1.440(4)
C17 C26 1.408(4)
C18 C19 1.425(4)
C18 C23 1.416(4)
C19 H19 0.9500
C19 C20 1.366(4)
C20 H20 0.9500
C20 C21 1.398(5)
C21 H21 0.9500
C21 C22 1.367(5)
C22 H22 0.9500
C22 C23 1.413(4)
C23 C24 1.418(4)
C24 H24 0.9500
C24 C25 1.357(4)
C25 H25 0.9500
C25 C26 1.430(4)
O3S C27S 1.204(5)
C27S C28S 1.516(7)
C27S C29S 1.504(7)
C28S H28A 0.9800
C28S H28B 0.9800
C28S H28C 0.9800
C29S H29A 0.9800
C29S H29B 0.9800
C29S H29C 0.9800
